data_7027702
loop_
_publ_author_name
'Adams, Katherine V.'
'Choi, Nick'
'Conole, Gr\'ainne'
'Davies, John E.'
'King, Jason D.'
'Mays, Martin J.'
'McPartlin, Mary'
'Raithby, Paul R.'

_publ_section_title
;
 Synthesis, reactivity and structural characterization of some
 heterometallic complexes containing naked arsenic ligands&#x200A;&#x2020;
;
_journal_issue 21
_journal_name_full 'Journal of the Chemical Society, Dalton Transactions'
_journal_page_first 3679
_journal_paper_doi 10.1039/a905688b
_journal_year 1999
_chemical_formula_sum 'C20 H5 As2 Co Cr2 Mo O15'
_chemical_formula_weight 893.95
_chemical_name_systematic
; 
 ? 
;
_space_group_IT_number 14
_symmetry_cell_setting monoclinic
_symmetry_space_group_name_Hall '-P 2yn'
_symmetry_space_group_name_H-M 'P 1 21/n 1'
_atom_sites_solution_hydrogens geom
_atom_sites_solution_primary direct
_atom_sites_solution_secondary difmap
_audit_creation_method SHELXL-97
_cell_angle_alpha 90.00
_cell_angle_beta 99.77(3)
_cell_angle_gamma 90.00
_cell_formula_units_Z 4
_cell_length_a 8.913(4)
_cell_length_b 19.628(6)
_cell_length_c 16.694(4)
_cell_measurement_temperature 293(2)
_cell_volume 2878.2(17)
_computing_cell_refinement XSCANS
_computing_data_collection XSCANS
_computing_data_reduction XSCANS
_computing_molecular_graphics SHELXTL
_computing_publication_material SHELXTL
_computing_structure_refinement 'SHELXL-97 (Sheldrick, 1997)'
_computing_structure_solution 'SHELXS-97 (Sheldrick, 1990)'
_diffrn_ambient_temperature 293(2)
_diffrn_measured_fraction_theta_full 0.996
_diffrn_measured_fraction_theta_max 0.996
_diffrn_measurement_device_type 'Siemens p4'
_diffrn_measurement_method theta/2theta
_diffrn_radiation_monochromator graphite
_diffrn_radiation_source 'fine-focus sealed tube'
_diffrn_radiation_type MoK\a
_diffrn_radiation_wavelength 0.71073
_diffrn_reflns_av_R_equivalents 0.1017
_diffrn_reflns_av_sigmaI/netI 0.2041
_diffrn_reflns_limit_h_max 8
_diffrn_reflns_limit_h_min -1
_diffrn_reflns_limit_k_max 19
_diffrn_reflns_limit_k_min -1
_diffrn_reflns_limit_l_max 16
_diffrn_reflns_limit_l_min -16
_diffrn_reflns_number 4100
_diffrn_reflns_theta_full 21.00
_diffrn_reflns_theta_max 21.00
_diffrn_reflns_theta_min 2.42
_diffrn_standards_decay_% 0.2
_diffrn_standards_interval_count 97
_diffrn_standards_number 3
_exptl_absorpt_coefficient_mu 4.075
_exptl_absorpt_correction_T_max 0.3527
_exptl_absorpt_correction_T_min 0.7707
_exptl_absorpt_correction_type empirical
_exptl_crystal_density_diffrn 2.063
_exptl_crystal_density_method 'not measured'
_exptl_crystal_F_000 1712
_exptl_crystal_size_max 0.44
_exptl_crystal_size_mid 0.36
_exptl_crystal_size_min 0.05
_refine_diff_density_max 0.833
_refine_diff_density_min -0.658
_refine_diff_density_rms 0.158
_refine_ls_extinction_method none
_refine_ls_goodness_of_fit_ref 0.921
_refine_ls_hydrogen_treatment mixed
_refine_ls_matrix_type full
_refine_ls_number_parameters 358
_refine_ls_number_reflns 3071
_refine_ls_number_restraints 18
_refine_ls_restrained_S_all 0.919
_refine_ls_R_factor_all 0.1815
_refine_ls_R_factor_gt 0.0746
_refine_ls_shift/su_max 1.721
_refine_ls_shift/su_mean 0.206
_refine_ls_structure_factor_coef Fsqd
_refine_ls_weighting_details 'calc w=1/[\s^2^(Fo^2^)+(0.0542P)^2^+0.0000P] where P=(Fo^2^+2Fc^2^)/3'
_refine_ls_weighting_scheme calc
_refine_ls_wR_factor_gt 0.1284
_refine_ls_wR_factor_ref 0.1560
_reflns_number_gt 1486
_reflns_number_total 3071
_reflns_threshold_expression >2sigma(I)
_cod_data_source_file 905688bsup1.cif
_cod_data_source_block ff104
_cod_original_cell_volume 2878.4(16)
_cod_original_sg_symbol_H-M P2(1)/n
_cod_database_code 7027702

loop_
_symmetry_equiv_pos_as_xyz
'x, y, z'
'-x+1/2, y+1/2, -z+1/2'
'-x, -y, -z'
'x-1/2, -y-1/2, z-1/2'

loop_
_atom_site_label
_atom_site_type_symbol
_atom_site_fract_x
_atom_site_fract_y
_atom_site_fract_z
_atom_site_U_iso_or_equiv
_atom_site_adp_type
_atom_site_occupancy
_atom_site_symmetry_multiplicity
_atom_site_calc_flag
_atom_site_refinement_flags
Mo1 Mo -0.3201(2) 0.29780(9) 0.32565(12) 0.0465(6) Uani 1 1 d .
As1 As -0.3728(2) 0.42572(11) 0.31245(14) 0.0441(7) Uani 1 1 d .
As2 As -0.2433(3) 0.37945(11) 0.21621(13) 0.0431(7) Uani 1 1 d .
Co1 Co -0.1023(3) 0.40707(14) 0.34461(18) 0.0466(9) Uani 1 1 d .
Cr1 Cr -0.5380(4) 0.52739(16) 0.3035(2) 0.0439(10) Uani 1 1 d .
Cr2 Cr -0.2376(4) 0.38208(18) 0.0689(2) 0.0503(11) Uani 1 1 d .
C1 C 0.058(3) 0.3577(14) 0.3357(18) 0.092(10) Uani 1 1 d .
C2 C -0.055(2) 0.4897(13) 0.3167(13) 0.059(7) Uani 1 1 d .
C3 C -0.090(3) 0.4162(13) 0.4481(18) 0.083(9) Uani 1 1 d .
C4 C -0.189(3) 0.2441(12) 0.2716(18) 0.080(9) Uani 1 1 d .
C5 C -0.486(3) 0.2849(14) 0.2339(18) 0.109(11) Uani 1 1 d .
C6 C -0.501(2) 0.2513(14) 0.3901(13) 0.106(10) Uani 1 1 d G
C7 C -0.395(3) 0.1967(9) 0.3766(12) 0.126(11) Uani 1 1 d GU
C8 C -0.246(2) 0.2124(10) 0.4251(13) 0.081(8) Uani 1 1 d G
C9 C -0.259(3) 0.2767(11) 0.4686(10) 0.085(9) Uani 1 1 d GU
C10 C -0.417(3) 0.3008(10) 0.4469(13) 0.088(9) Uani 1 1 d GU
C11 C -0.664(3) 0.6016(12) 0.2979(14) 0.064(7) Uani 1 1 d .
C12 C -0.622(3) 0.4960(13) 0.3935(14) 0.062(7) Uani 1 1 d .
C13 C -0.381(3) 0.5755(13) 0.3720(15) 0.079(9) Uani 1 1 d .
C14 C -0.453(3) 0.5559(11) 0.2134(15) 0.057(7) Uani 1 1 d .
C15 C -0.694(3) 0.4818(12) 0.2311(15) 0.054(7) Uani 1 1 d .
C21 C -0.235(2) 0.3863(11) -0.0387(14) 0.058(7) Uani 1 1 d .
C22 C -0.442(3) 0.4174(12) 0.0572(13) 0.055(7) Uani 1 1 d .
C23 C -0.158(3) 0.4738(13) 0.0763(16) 0.069(8) Uani 1 1 d .
C24 C -0.039(3) 0.3439(12) 0.0885(15) 0.079(9) Uani 1 1 d .
C25 C -0.314(3) 0.2954(12) 0.0532(12) 0.057(7) Uani 1 1 d .
O1 O 0.164(2) 0.3227(10) 0.3362(14) 0.127(8) Uani 1 1 d .
O2 O -0.027(2) 0.5416(8) 0.2917(11) 0.090(6) Uani 1 1 d .
O3 O -0.083(2) 0.4234(9) 0.5230(11) 0.106(7) Uani 1 1 d .
O4 O -0.108(2) 0.2158(9) 0.2318(12) 0.097(6) Uani 1 1 d .
O5 O -0.599(7) 0.285(3) 0.192(4) 0.085(19) Uiso 0.61(15) 1 d P
O5X O -0.564(7) 0.268(3) 0.160(5) 0.05(3) Uiso 0.39(15) 1 d P
O11 O -0.738(2) 0.6498(8) 0.2974(12) 0.102(7) Uani 1 1 d .
O12 O -0.670(2) 0.4734(11) 0.4468(10) 0.115(8) Uani 1 1 d .
O13 O -0.293(2) 0.6064(10) 0.4134(12) 0.111(8) Uani 1 1 d .
O14 O -0.4039(19) 0.5768(8) 0.1575(10) 0.076(5) Uani 1 1 d .
O15 O -0.788(2) 0.4527(9) 0.1891(12) 0.096(7) Uani 1 1 d .
O21 O -0.232(2) 0.3878(10) -0.1104(10) 0.100(7) Uani 1 1 d .
O22 O -0.5656(19) 0.4360(9) 0.0422(11) 0.083(6) Uani 1 1 d .
O23 O -0.108(2) 0.5273(9) 0.0802(12) 0.101(7) Uani 1 1 d .
O24 O 0.069(4) 0.3116(18) 0.1056(18) 0.076(6) Uiso 0.63(4) 1 d P
O24X O 0.112(7) 0.339(3) 0.088(3) 0.076(6) Uiso 0.37(4) 1 d P
O25 O -0.358(4) 0.2417(15) 0.028(2) 0.076(6) Uiso 0.63(4) 1 d P
O25X O -0.395(6) 0.239(3) 0.070(4) 0.076(6) Uiso 0.37(4) 1 d P

loop_
_atom_site_aniso_label
_atom_site_aniso_U_11
_atom_site_aniso_U_22
_atom_site_aniso_U_33
_atom_site_aniso_U_23
_atom_site_aniso_U_13
_atom_site_aniso_U_12
Mo1 0.0465(13) 0.0400(11) 0.0539(15) 0.0154(11) 0.0112(11) 0.0057(11)
As1 0.0377(15) 0.0406(14) 0.0540(18) 0.0073(12) 0.0076(13) 0.0064(13)
As2 0.0467(15) 0.0406(13) 0.0401(15) 0.0011(12) 0.0021(13) -0.0019(13)
Co1 0.043(2) 0.054(2) 0.042(2) -0.0033(16) 0.0026(17) 0.0016(17)
Cr1 0.045(2) 0.045(2) 0.044(2) 0.0050(19) 0.013(2) 0.006(2)
Cr2 0.059(3) 0.055(2) 0.035(2) -0.0047(19) 0.002(2) 0.013(2)
C1 0.044(18) 0.08(2) 0.13(3) 0.025(19) -0.043(19) 0.022(17)
C2 0.026(15) 0.11(2) 0.034(16) 0.002(15) -0.024(12) 0.003(16)
C3 0.09(2) 0.075(19) 0.08(2) -0.028(19) 0.00(2) -0.043(17)
C4 0.059(19) 0.07(2) 0.12(3) -0.030(17) 0.033(18) 0.019(15)
C5 0.08(2) 0.12(2) 0.10(3) 0.07(2) -0.03(2) -0.02(2)
C6 0.056(19) 0.14(2) 0.11(3) 0.09(2) -0.006(18) -0.04(2)
C7 0.11(3) 0.060(18) 0.20(3) 0.102(19) 0.00(3) -0.02(2)
C8 0.12(2) 0.044(17) 0.08(2) 0.043(15) 0.020(18) -0.007(17)
C9 0.12(2) 0.085(19) 0.043(17) 0.057(15) 0.004(17) -0.005(18)
C10 0.11(2) 0.072(19) 0.09(2) 0.071(17) 0.042(19) 0.04(2)
C11 0.073(19) 0.063(18) 0.058(18) 0.009(14) 0.014(15) 0.024(15)
C12 0.057(18) 0.11(2) 0.024(15) 0.023(15) 0.020(14) 0.019(16)
C13 0.13(3) 0.067(19) 0.04(2) -0.013(15) 0.019(18) -0.006(19)
C14 0.065(18) 0.054(16) 0.044(18) 0.010(14) -0.014(15) 0.004(14)
C15 0.047(17) 0.065(17) 0.057(18) 0.001(14) 0.028(14) -0.002(14)
C21 0.051(16) 0.079(17) 0.033(15) 0.008(15) -0.028(14) 0.009(14)
C22 0.079(19) 0.059(16) 0.023(16) 0.015(12) 0.000(15) -0.011(17)
C23 0.08(2) 0.059(18) 0.07(2) -0.001(17) 0.024(17) 0.003(17)
C24 0.07(2) 0.070(18) 0.09(2) -0.011(15) -0.015(17) 0.041(17)
C25 0.097(19) 0.063(15) 0.021(14) 0.005(13) 0.036(14) 0.006(16)
O1 0.095(17) 0.129(19) 0.15(2) 0.006(15) 0.007(16) 0.053(15)
O2 0.108(15) 0.067(12) 0.105(16) 0.041(11) 0.048(12) -0.026(11)
O3 0.131(18) 0.114(15) 0.064(14) -0.024(13) -0.005(14) -0.009(14)
O4 0.104(16) 0.076(14) 0.117(18) 0.015(12) 0.033(13) 0.028(12)
O11 0.110(16) 0.041(11) 0.161(19) 0.004(12) 0.040(14) 0.027(11)
O12 0.108(16) 0.20(2) 0.043(12) 0.027(13) 0.024(12) -0.023(15)
O13 0.138(19) 0.096(16) 0.081(16) -0.015(12) -0.034(14) -0.020(14)
O14 0.098(14) 0.079(12) 0.059(13) 0.011(10) 0.038(11) 0.013(11)
O15 0.076(15) 0.099(15) 0.103(17) -0.017(12) -0.011(12) -0.020(12)
O21 0.113(16) 0.151(18) 0.040(12) 0.005(13) 0.023(12) 0.036(14)
O22 0.057(12) 0.105(15) 0.087(15) 0.008(11) 0.010(12) 0.004(12)
O23 0.092(16) 0.084(14) 0.133(19) -0.005(14) 0.044(14) -0.021(13)

loop_
_atom_type_symbol
_atom_type_description
_atom_type_scat_dispersion_real
_atom_type_scat_dispersion_imag
_atom_type_scat_source
C C 0.0033 0.0016 'International Tables Vol C Tables 4.2.6.8 and 6.1.1.4'
H H 0.0000 0.0000 'International Tables Vol C Tables 4.2.6.8 and 6.1.1.4'
O O 0.0106 0.0060 'International Tables Vol C Tables 4.2.6.8 and 6.1.1.4'
As As 0.0499 2.0058 'International Tables Vol C Tables 4.2.6.8 and 6.1.1.4'
Co Co 0.3494 0.9721 'International Tables Vol C Tables 4.2.6.8 and 6.1.1.4'
Cr Cr 0.3209 0.6236 'International Tables Vol C Tables 4.2.6.8 and 6.1.1.4'
Mo Mo -1.6832 0.6857 'International Tables Vol C Tables 4.2.6.8 and 6.1.1.4'

loop_
_geom_angle_atom_site_label_1
_geom_angle_atom_site_label_2
_geom_angle_atom_site_label_3
_geom_angle
C4 Mo1 C5 89.9(13)
C4 Mo1 C6 122.8(11)
C5 Mo1 C6 79.4(10)
C4 Mo1 C7 86.5(10)
C5 Mo1 C7 87.1(9)
C6 Mo1 C7 37.4(3)
C4 Mo1 C10 140.4(10)
C5 Mo1 C10 110.0(12)
C6 Mo1 C10 37.2(3)
C7 Mo1 C10 61.8(5)
C4 Mo1 C8 79.7(10)
C5 Mo1 C8 122.7(10)
C6 Mo1 C8 61.5(5)
C7 Mo1 C8 36.6(3)
C10 Mo1 C8 60.7(4)
C4 Mo1 C9 108.8(11)
C5 Mo1 C9 140.6(9)
C6 Mo1 C9 61.2(4)
C7 Mo1 C9 60.9(5)
C10 Mo1 C9 36.3(3)
C8 Mo1 C9 36.0(3)
C4 Mo1 As1 128.3(8)
C5 Mo1 As1 87.5(8)
C6 Mo1 As1 107.4(7)
C7 Mo1 As1 144.8(7)
C10 Mo1 As1 87.7(4)
C8 Mo1 As1 141.2(6)
C9 Mo1 As1 105.2(6)
C4 Mo1 As2 75.7(8)
C5 Mo1 As2 77.5(8)
C6 Mo1 As2 150.3(5)
C7 Mo1 As2 156.3(5)
C10 Mo1 As2 140.6(5)
C8 Mo1 As2 148.1(5)
C9 Mo1 As2 139.7(4)
As1 Mo1 As2 53.30(8)
C4 Mo1 Co1 90.4(8)
C5 Mo1 Co1 126.1(7)
C6 Mo1 Co1 140.1(8)
C7 Mo1 Co1 146.7(6)
C10 Mo1 Co1 103.2(7)
C8 Mo1 Co1 110.3(6)
C9 Mo1 Co1 89.1(4)
As1 Mo1 Co1 52.24(9)
As2 Mo1 Co1 50.64(8)
As2 As1 Co1 59.80(11)
As2 As1 Cr1 129.57(14)
Co1 As1 Cr1 134.46(14)
As2 As1 Mo1 64.47(9)
Co1 As1 Mo1 70.68(10)
Cr1 As1 Mo1 153.87(13)
As1 As2 Co1 62.03(11)
As1 As2 Cr2 141.21(14)
Co1 As2 Cr2 143.43(16)
As1 As2 Mo1 62.23(9)
Co1 As2 Mo1 70.56(10)
Cr2 As2 Mo1 139.72(14)
C3 Co1 C2 101.1(11)
C3 Co1 C1 103.2(13)
C2 Co1 C1 104.5(12)
C3 Co1 As2 150.5(9)
C2 Co1 As2 95.0(7)
C1 Co1 As2 96.5(9)
C3 Co1 As1 95.7(9)
C2 Co1 As1 94.5(7)
C1 Co1 As1 149.9(9)
As2 Co1 As1 58.17(11)
C3 Co1 Mo1 96.6(8)
C2 Co1 Mo1 148.0(7)
C1 Co1 Mo1 97.1(9)
As2 Co1 Mo1 58.80(9)
As1 Co1 Mo1 57.08(9)
C11 Cr1 C13 91.0(11)
C11 Cr1 C12 88.7(10)
C13 Cr1 C12 91.9(11)
C11 Cr1 C15 88.0(10)
C13 Cr1 C15 177.5(11)
C12 Cr1 C15 90.3(10)
C11 Cr1 C14 92.9(10)
C13 Cr1 C14 88.8(11)
C12 Cr1 C14 178.2(10)
C15 Cr1 C14 89.0(9)
C11 Cr1 As1 178.6(8)
C13 Cr1 As1 89.8(8)
C12 Cr1 As1 90.1(7)
C15 Cr1 As1 91.3(7)
C14 Cr1 As1 88.3(7)
C25 Cr2 C21 88.2(10)
C25 Cr2 C24 88.4(10)
C21 Cr2 C24 91.1(10)
C25 Cr2 C22 89.8(10)
C21 Cr2 C22 93.2(10)
C24 Cr2 C22 175.3(11)
C25 Cr2 C23 175.5(10)
C21 Cr2 C23 87.3(11)
C24 Cr2 C23 92.1(11)
C22 Cr2 C23 90.0(10)
C25 Cr2 As2 93.1(6)
C21 Cr2 As2 178.5(7)
C24 Cr2 As2 89.8(8)
C22 Cr2 As2 86.0(7)
C23 Cr2 As2 91.4(8)
O1 C1 Co1 174(3)
O2 C2 Co1 174(2)
O3 C3 Co1 179(3)
O4 C4 Mo1 173(3)
O5 C5 O5X 33(3)
O5 C5 Mo1 165(5)
O5X C5 Mo1 162(4)
C7 C6 C10 108.0
C7 C6 Mo1 72.2(6)
C10 C6 Mo1 73.5(6)
C8 C7 C6 108.0
C8 C7 Mo1 74.3(6)
C6 C7 Mo1 70.3(6)
C7 C8 C9 108.0
C7 C8 Mo1 69.1(6)
C9 C8 Mo1 72.7(6)
C10 C9 C8 108.0
C10 C9 Mo1 69.7(6)
C8 C9 Mo1 71.3(6)
C9 C10 C6 108.0
C9 C10 Mo1 74.0(6)
C6 C10 Mo1 69.4(6)
O11 C11 Cr1 177(2)
O12 C12 Cr1 176(2)
O13 C13 Cr1 177(3)
O14 C14 Cr1 176(2)
O15 C15 Cr1 178(2)
O21 C21 Cr2 179(2)
O22 C22 Cr2 173(2)
O23 C23 Cr2 178(3)
O24 C24 O24X 33(2)
O24 C24 Cr2 168(3)
O24X C24 Cr2 158(4)
O25 C25 O25X 36(2)
O25 C25 Cr2 167(3)
O25X C25 Cr2 156(3)

loop_
_geom_bond_atom_site_label_1
_geom_bond_atom_site_label_2
_geom_bond_distance
Mo1 C4 1.91(3)
Mo1 C5 1.95(3)
Mo1 C6 2.278(18)
Mo1 C7 2.304(15)
Mo1 C10 2.334(17)
Mo1 C8 2.374(15)
Mo1 C9 2.392(17)
Mo1 As1 2.557(3)
Mo1 As2 2.608(3)
Mo1 Co1 2.874(4)
As1 As2 2.317(3)
As1 Co1 2.408(4)
As1 Cr1 2.469(4)
As2 Co1 2.357(4)
As2 Cr2 2.469(4)
Co1 C3 1.72(3)
Co1 C2 1.76(3)
Co1 C1 1.75(3)
Cr1 C11 1.83(2)
Cr1 C13 1.90(3)
Cr1 C12 1.89(2)
Cr1 C15 1.90(3)
Cr1 C14 1.88(3)
Cr2 C25 1.83(2)
Cr2 C21 1.80(2)
Cr2 C24 1.90(2)
Cr2 C22 1.93(3)
Cr2 C23 1.93(3)
C1 O1 1.16(3)
C2 O2 1.14(2)
C3 O3 1.25(3)
C4 O4 1.20(2)
C5 O5 1.13(4)
C5 O5X 1.35(7)
C6 C7 1.471(11)
C6 C10 1.471(11)
C7 C8 1.471(11)
C8 C9 1.471(11)
C9 C10 1.471(11)
C11 O11 1.15(2)
C12 O12 1.14(2)
C13 O13 1.13(2)
C14 O14 1.17(2)
C15 O15 1.15(2)
C21 O21 1.20(2)
C22 O22 1.15(2)
C23 O23 1.14(2)
C24 O24 1.15(3)
C24 O24X 1.35(6)
C25 O25 1.18(3)
C25 O25X 1.38(6)
